data_4085599
loop_
_publ_author_name
'Bohle, D. Scott'
'Chua, Zhijie'

_publ_section_title
;
 Iridium(I) Complexes of \p-Acidic Carboxamides
;
_journal_issue 6
_journal_name_full Organometallics
_journal_page_first 1074
_journal_paper_doi 10.1021/om5012787
_journal_volume 34
_journal_year 2015
_chemical_formula_moiety 'C40 H35 Ir N2 O5 P2'
_chemical_formula_sum 'C40 H35 Ir N2 O5 P2'
_chemical_formula_weight 877.84
_space_group_IT_number 14
_symmetry_cell_setting monoclinic
_symmetry_space_group_name_Hall '-P 2ybc'
_symmetry_space_group_name_H-M 'P 1 21/c 1'
_atom_sites_solution_hydrogens geom
_atom_sites_solution_primary direct
_atom_sites_solution_secondary difmap
_audit_creation_method SHELXL-97
_audit_update_record
; 
2011-07-03 # Formatted by publCIF 
;
_cell_angle_alpha 90.00
_cell_angle_beta 94.6940(10)
_cell_angle_gamma 90.00
_cell_formula_units_Z 4
_cell_length_a 11.9228(8)
_cell_length_b 29.487(2)
_cell_length_c 10.5336(7)
_cell_measurement_reflns_used 9996
_cell_measurement_temperature 296(2)
_cell_measurement_theta_max 25.50
_cell_measurement_theta_min 2.20
_cell_volume 3690.9(4)
_computing_cell_refinement 'Bruker SAINT'
_computing_data_collection 'Bruker APEX2'
_computing_data_reduction 'Bruker SAINT'
_computing_molecular_graphics 'Bruker SHELXTL'
_computing_publication_material 'Bruker SHELXTL'
_computing_structure_refinement 'SHELXL-97 (Sheldrick, 2008)'
_computing_structure_solution 'SHELXS-97 (Sheldrick, 2008)'
_diffrn_ambient_temperature 296(2)
_diffrn_measured_fraction_theta_full 0.999
_diffrn_measured_fraction_theta_max 0.998
_diffrn_measurement_device_type 'Bruker APEX-II CCD'
_diffrn_measurement_method '\f and \w scans'
_diffrn_radiation_monochromator graphite
_diffrn_radiation_source 'fine-focus sealed tube'
_diffrn_radiation_type MoK\a
_diffrn_radiation_wavelength 0.71073
_diffrn_reflns_av_R_equivalents 0.0411
_diffrn_reflns_av_sigmaI/netI 0.0311
_diffrn_reflns_limit_h_max 14
_diffrn_reflns_limit_h_min -14
_diffrn_reflns_limit_k_max 35
_diffrn_reflns_limit_k_min -36
_diffrn_reflns_limit_l_max 12
_diffrn_reflns_limit_l_min -12
_diffrn_reflns_number 37704
_diffrn_reflns_theta_full 25.00
_diffrn_reflns_theta_max 25.74
_diffrn_reflns_theta_min 1.38
_exptl_absorpt_coefficient_mu 3.750
_exptl_absorpt_correction_T_max 0.7055
_exptl_absorpt_correction_T_min 0.2119
_exptl_absorpt_correction_type multi-scan
_exptl_absorpt_process_details 'SADABS V2008/1 (Bruker AXS)'
_exptl_crystal_colour yellow
_exptl_crystal_density_diffrn 1.580
_exptl_crystal_density_meas 0
_exptl_crystal_density_method 'not measured'
_exptl_crystal_description block
_exptl_crystal_F_000 1744
_exptl_crystal_size_max 0.60
_exptl_crystal_size_mid 0.20
_exptl_crystal_size_min 0.10
_refine_diff_density_max 0.483
_refine_diff_density_min -0.489
_refine_diff_density_rms 0.066
_refine_ls_extinction_method none
_refine_ls_goodness_of_fit_ref 1.017
_refine_ls_hydrogen_treatment constr
_refine_ls_matrix_type full
_refine_ls_number_parameters 451
_refine_ls_number_reflns 7054
_refine_ls_number_restraints 0
_refine_ls_restrained_S_all 1.017
_refine_ls_R_factor_all 0.0426
_refine_ls_R_factor_gt 0.0258
_refine_ls_shift/su_max 0.074
_refine_ls_shift/su_mean 0.007
_refine_ls_structure_factor_coef Fsqd
_refine_ls_weighting_details 'calc w=1/[\s^2^(Fo^2^)+(0.0228P)^2^+1.1686P] where P=(Fo^2^+2Fc^2^)/3'
_refine_ls_weighting_scheme calc
_refine_ls_wR_factor_gt 0.0497
_refine_ls_wR_factor_ref 0.0547
_reflns_number_gt 5411
_reflns_number_total 7054
_reflns_threshold_expression >2sigma(I)
_cod_data_source_file om5012787_si_001.cif
_cod_data_source_block zj14mabsa
_cod_depositor_comments 'Adding full bibliography for 4085598--4085604.cif.'
_cod_original_sg_symbol_H-M P2(1)/c
_cod_database_code 4085599

loop_
_symmetry_equiv_pos_as_xyz
'x, y, z'
'-x, y+1/2, -z+1/2'
'-x, -y, -z'
'x, -y-1/2, z-1/2'

loop_
_atom_site_label
_atom_site_type_symbol
_atom_site_fract_x
_atom_site_fract_y
_atom_site_fract_z
_atom_site_U_iso_or_equiv
_atom_site_adp_type
_atom_site_occupancy
_atom_site_symmetry_multiplicity
_atom_site_calc_flag
_atom_site_refinement_flags
Ir1 Ir 0.200818(11) 0.125410(5) 0.630160(12) 0.03870(5) Uani 1 1 d .
P1 P 0.39458(7) 0.13225(3) 0.63780(8) 0.0393(2) Uani 1 1 d .
P2 P 0.00597(7) 0.11982(3) 0.61978(9) 0.0415(2) Uani 1 1 d .
O1 O 0.2159(3) 0.02599(10) 0.6392(3) 0.0828(10) Uani 1 1 d .
O2 O 0.2200(3) 0.00414(10) 0.8344(3) 0.0924(11) Uani 1 1 d .
O3 O 0.2737(3) 0.06806(12) 0.9977(3) 0.0932(11) Uani 1 1 d .
O4 O 0.2130(3) 0.13446(11) 0.9172(3) 0.0857(10) Uani 1 1 d .
O5 O 0.1825(3) 0.19479(11) 0.4283(3) 0.0859(10) Uani 1 1 d .
N1 N 0.2163(2) 0.07882(10) 0.7832(3) 0.0419(7) Uani 1 1 d .
N2 N 0.2185(3) 0.03374(11) 0.7532(4) 0.0573(9) Uani 1 1 d .
C1 C 0.2371(3) 0.09060(16) 0.9101(4) 0.0574(11) Uani 1 1 d .
C2 C 0.2292(6) 0.1544(3) 1.0436(5) 0.140(3) Uani 1 1 d .
H2A H 0.2243 0.1308 1.1070 0.168 Uiso 1 1 calc R
H2B H 0.3040 0.1676 1.0551 0.168 Uiso 1 1 calc R
C3 C 0.1527(7) 0.1866(3) 1.0621(7) 0.191(4) Uani 1 1 d .
H3A H 0.1670 0.1991 1.1460 0.286 Uiso 1 1 calc R
H3B H 0.0787 0.1736 1.0535 0.286 Uiso 1 1 calc R
H3C H 0.1577 0.2102 1.0000 0.286 Uiso 1 1 calc R
C4 C 0.1884(3) 0.16811(14) 0.5049(4) 0.0553(10) Uani 1 1 d .
C10 C 0.4397(3) 0.19130(12) 0.6473(3) 0.0462(9) Uani 1 1 d .
C11 C 0.3854(4) 0.22051(13) 0.7248(4) 0.0599(11) Uani 1 1 d .
H11A H 0.3247 0.2099 0.7663 0.072 Uiso 1 1 calc R
C12 C 0.4195(4) 0.26501(15) 0.7418(5) 0.0782(14) Uani 1 1 d .
H12A H 0.3833 0.2839 0.7961 0.094 Uiso 1 1 calc R
C13 C 0.5059(5) 0.28107(18) 0.6790(6) 0.0922(17) Uani 1 1 d .
H13A H 0.5280 0.3111 0.6899 0.111 Uiso 1 1 calc R
C14 C 0.5603(5) 0.25400(19) 0.6009(6) 0.0974(18) Uani 1 1 d .
H14A H 0.6193 0.2655 0.5582 0.117 Uiso 1 1 calc R
C15 C 0.5275(4) 0.20839(16) 0.5842(4) 0.0719(12) Uani 1 1 d .
H15A H 0.5651 0.1897 0.5305 0.086 Uiso 1 1 calc R
C20 C 0.4759(3) 0.10522(12) 0.7723(3) 0.0394(8) Uani 1 1 d .
C21 C 0.5244(3) 0.13053(13) 0.8737(3) 0.0504(9) Uani 1 1 d .
H21A H 0.5131 0.1617 0.8771 0.060 Uiso 1 1 calc R
C22 C 0.5898(4) 0.10852(16) 0.9698(4) 0.0652(12) Uani 1 1 d .
H22A H 0.6224 0.1252 1.0381 0.078 Uiso 1 1 calc R
C23 C 0.6071(3) 0.06296(16) 0.9656(4) 0.0629(11) Uani 1 1 d .
H23A H 0.6539 0.0490 1.0290 0.075 Uiso 1 1 calc R
C24 C 0.5564(3) 0.03764(15) 0.8693(4) 0.0615(11) Uani 1 1 d .
H24A H 0.5663 0.0064 0.8684 0.074 Uiso 1 1 calc R
C25 C 0.4900(3) 0.05868(13) 0.7730(4) 0.0542(10) Uani 1 1 d .
H25A H 0.4545 0.0413 0.7078 0.065 Uiso 1 1 calc R
C30 C 0.4587(3) 0.10787(12) 0.5018(3) 0.0439(9) Uani 1 1 d .
C31 C 0.5693(3) 0.09326(16) 0.5111(4) 0.0639(12) Uani 1 1 d .
H31A H 0.6136 0.0975 0.5871 0.077 Uiso 1 1 calc R
C32 C 0.6154(4) 0.07256(16) 0.4097(4) 0.0720(13) Uani 1 1 d .
H32A H 0.6893 0.0622 0.4178 0.086 Uiso 1 1 calc R
C33 C 0.5505(4) 0.06751(16) 0.2970(4) 0.0705(13) Uani 1 1 d .
H33A H 0.5808 0.0538 0.2281 0.085 Uiso 1 1 calc R
C34 C 0.4420(4) 0.08247(15) 0.2852(4) 0.0685(12) Uani 1 1 d .
H34A H 0.3994 0.0795 0.2076 0.082 Uiso 1 1 calc R
C35 C 0.3947(3) 0.10209(13) 0.3876(3) 0.0543(10) Uani 1 1 d .
H35A H 0.3199 0.1114 0.3795 0.065 Uiso 1 1 calc R
C40 C -0.0623(3) 0.16587(12) 0.7000(4) 0.0516(10) Uani 1 1 d .
C41 C -0.1672(4) 0.16079(15) 0.7433(5) 0.0736(13) Uani 1 1 d .
H41A H -0.2055 0.1335 0.7297 0.088 Uiso 1 1 calc R
C42 C -0.2162(4) 0.19536(17) 0.8065(6) 0.0967(17) Uani 1 1 d .
H42A H -0.2883 0.1917 0.8328 0.116 Uiso 1 1 calc R
C43 C -0.1604(5) 0.23464(19) 0.8305(6) 0.110(2) Uani 1 1 d .
H43A H -0.1923 0.2575 0.8766 0.132 Uiso 1 1 calc R
C44 C -0.0568(5) 0.24067(17) 0.7867(6) 0.112(2) Uani 1 1 d .
H44A H -0.0196 0.2682 0.8002 0.134 Uiso 1 1 calc R
C45 C -0.0069(4) 0.20633(15) 0.7225(5) 0.0809(15) Uani 1 1 d .
H45A H 0.0643 0.2106 0.6944 0.097 Uiso 1 1 calc R
C50 C -0.0568(3) 0.06998(12) 0.6883(3) 0.0439(9) Uani 1 1 d .
C51 C -0.1178(3) 0.03861(12) 0.6148(4) 0.0542(10) Uani 1 1 d .
H51A H -0.1226 0.0410 0.5265 0.065 Uiso 1 1 calc R
C52 C -0.1719(4) 0.00344(14) 0.6724(5) 0.0738(13) Uani 1 1 d .
H52A H -0.2142 -0.0174 0.6224 0.089 Uiso 1 1 calc R
C53 C -0.1637(4) -0.00078(16) 0.8022(5) 0.0789(14) Uani 1 1 d .
H53A H -0.2008 -0.0243 0.8401 0.095 Uiso 1 1 calc R
C54 C -0.1013(4) 0.02937(17) 0.8757(4) 0.0704(13) Uani 1 1 d .
H54A H -0.0944 0.0260 0.9637 0.084 Uiso 1 1 calc R
C55 C -0.0483(3) 0.06485(14) 0.8206(4) 0.0575(10) Uani 1 1 d .
H55A H -0.0067 0.0855 0.8717 0.069 Uiso 1 1 calc R
C60 C -0.0539(3) 0.12036(12) 0.4541(3) 0.0477(9) Uani 1 1 d .
C61 C -0.0027(4) 0.09431(17) 0.3686(4) 0.0760(14) Uani 1 1 d .
H61A H 0.0613 0.0778 0.3956 0.091 Uiso 1 1 calc R
C62 C -0.0449(5) 0.09221(19) 0.2423(5) 0.0934(17) Uani 1 1 d .
H62A H -0.0111 0.0732 0.1864 0.112 Uiso 1 1 calc R
C63 C -0.1340(5) 0.11737(18) 0.1997(5) 0.0904(17) Uani 1 1 d .
H63A H -0.1605 0.1166 0.1142 0.109 Uiso 1 1 calc R
C64 C -0.1849(4) 0.14394(18) 0.2834(5) 0.0877(16) Uani 1 1 d .
H64A H -0.2464 0.1616 0.2543 0.105 Uiso 1 1 calc R
C65 C -0.1467(4) 0.14526(14) 0.4120(4) 0.0672(12) Uani 1 1 d .
H65A H -0.1839 0.1629 0.4687 0.081 Uiso 1 1 calc R

loop_
_atom_site_aniso_label
_atom_site_aniso_U_11
_atom_site_aniso_U_22
_atom_site_aniso_U_33
_atom_site_aniso_U_23
_atom_site_aniso_U_13
_atom_site_aniso_U_12
Ir1 0.03153(8) 0.04480(8) 0.03868(8) 0.00597(7) -0.00378(5) -0.00018(7)
P1 0.0333(5) 0.0490(6) 0.0347(4) 0.0036(4) -0.0027(4) -0.0023(4)
P2 0.0330(5) 0.0405(5) 0.0497(5) 0.0032(4) -0.0052(4) -0.0008(4)
O1 0.111(3) 0.064(2) 0.072(2) -0.0166(17) 0.000(2) 0.0058(18)
O2 0.105(3) 0.061(2) 0.108(3) 0.0414(19) -0.008(2) 0.0016(18)
O3 0.110(3) 0.119(3) 0.0470(18) 0.0281(18) -0.0156(18) -0.018(2)
O4 0.107(3) 0.094(3) 0.0513(17) -0.0271(17) -0.0161(17) 0.024(2)
O5 0.071(2) 0.098(3) 0.088(2) 0.052(2) 0.0010(18) 0.0052(18)
N1 0.0388(17) 0.0478(18) 0.0381(16) 0.0066(13) -0.0031(13) -0.0007(14)
N2 0.050(2) 0.053(2) 0.068(2) 0.0109(19) -0.0039(18) 0.0013(16)
C1 0.042(2) 0.083(3) 0.047(2) 0.010(2) 0.0012(19) -0.010(2)
C2 0.162(7) 0.168(7) 0.082(4) -0.073(4) -0.046(4) 0.052(5)
C3 0.216(9) 0.216(9) 0.132(6) -0.100(6) -0.032(6) 0.082(8)
C4 0.034(2) 0.067(3) 0.063(3) 0.009(2) -0.0060(19) -0.0013(19)
C10 0.042(2) 0.052(2) 0.043(2) 0.0082(17) -0.0073(17) -0.0042(18)
C11 0.061(3) 0.050(2) 0.068(3) 0.002(2) 0.001(2) -0.006(2)
C12 0.081(4) 0.058(3) 0.092(4) -0.003(3) -0.008(3) 0.002(3)
C13 0.093(4) 0.058(3) 0.121(5) 0.012(3) -0.016(4) -0.017(3)
C14 0.086(4) 0.080(4) 0.126(5) 0.035(4) 0.013(4) -0.031(3)
C15 0.065(3) 0.072(3) 0.079(3) 0.014(2) 0.011(2) -0.014(2)
C20 0.0291(18) 0.055(2) 0.0334(17) 0.0060(16) 0.0005(14) -0.0028(16)
C21 0.050(2) 0.056(2) 0.044(2) -0.0001(18) -0.0043(17) 0.0032(19)
C22 0.066(3) 0.087(3) 0.040(2) -0.004(2) -0.016(2) 0.007(2)
C23 0.053(3) 0.087(3) 0.048(2) 0.015(2) -0.001(2) 0.018(2)
C24 0.059(3) 0.062(3) 0.064(3) 0.014(2) 0.006(2) 0.014(2)
C25 0.054(3) 0.058(3) 0.049(2) 0.0025(19) -0.0038(19) 0.0014(19)
C30 0.041(2) 0.054(2) 0.0372(19) 0.0017(16) 0.0031(16) -0.0047(17)
C31 0.039(2) 0.108(4) 0.045(2) -0.010(2) 0.0021(18) -0.002(2)
C32 0.047(3) 0.110(4) 0.060(3) -0.006(3) 0.009(2) 0.014(3)
C33 0.080(4) 0.084(3) 0.049(3) -0.009(2) 0.018(2) 0.002(3)
C34 0.079(3) 0.082(3) 0.042(2) -0.008(2) -0.010(2) 0.001(3)
C35 0.054(3) 0.063(3) 0.043(2) -0.0065(19) -0.0079(19) 0.004(2)
C40 0.037(2) 0.044(2) 0.074(3) -0.0031(19) 0.0028(19) -0.0019(17)
C41 0.050(3) 0.054(3) 0.117(4) -0.014(3) 0.011(3) -0.004(2)
C42 0.066(3) 0.071(3) 0.158(5) -0.029(4) 0.037(3) 0.002(3)
C43 0.078(4) 0.079(4) 0.178(6) -0.048(4) 0.041(4) 0.001(3)
C44 0.087(4) 0.062(3) 0.190(6) -0.047(4) 0.033(4) -0.016(3)
C45 0.054(3) 0.058(3) 0.132(4) -0.029(3) 0.019(3) -0.007(2)
C50 0.032(2) 0.045(2) 0.055(2) 0.0048(17) 0.0024(17) 0.0037(16)
C51 0.052(2) 0.042(2) 0.068(3) 0.0049(19) 0.000(2) -0.0069(19)
C52 0.067(3) 0.050(3) 0.103(4) 0.007(3) -0.003(3) -0.014(2)
C53 0.062(3) 0.066(3) 0.111(4) 0.031(3) 0.022(3) -0.003(3)
C54 0.058(3) 0.088(3) 0.066(3) 0.026(3) 0.016(2) 0.011(3)
C55 0.043(2) 0.069(3) 0.061(3) 0.009(2) 0.0022(19) -0.002(2)
C60 0.042(2) 0.041(2) 0.057(2) 0.0087(18) -0.0109(17) -0.0075(18)
C61 0.063(3) 0.099(4) 0.061(3) -0.016(3) -0.019(2) 0.018(3)
C62 0.088(4) 0.123(5) 0.065(3) -0.023(3) -0.018(3) 0.005(4)
C63 0.094(4) 0.101(4) 0.070(3) 0.003(3) -0.032(3) -0.011(3)
C64 0.083(4) 0.087(4) 0.086(4) 0.020(3) -0.039(3) 0.014(3)
C65 0.063(3) 0.063(3) 0.071(3) 0.006(2) -0.020(2) 0.007(2)

loop_
_atom_type_symbol
_atom_type_description
_atom_type_scat_dispersion_real
_atom_type_scat_dispersion_imag
_atom_type_scat_source
C C 0.0033 0.0016 'International Tables Vol C Tables 4.2.6.8 and 6.1.1.4'
H H 0.0000 0.0000 'International Tables Vol C Tables 4.2.6.8 and 6.1.1.4'
N N 0.0061 0.0033 'International Tables Vol C Tables 4.2.6.8 and 6.1.1.4'
O O 0.0106 0.0060 'International Tables Vol C Tables 4.2.6.8 and 6.1.1.4'
P P 0.1023 0.0942 'International Tables Vol C Tables 4.2.6.8 and 6.1.1.4'
Ir Ir -1.4442 7.9887 'International Tables Vol C Tables 4.2.6.8 and 6.1.1.4'

loop_
_geom_angle_atom_site_label_1
_geom_angle_atom_site_label_2
_geom_angle_atom_site_label_3
_geom_angle
C4 Ir1 N1 176.78(15)
C4 Ir1 P1 89.22(12)
N1 Ir1 P1 90.31(8)
C4 Ir1 P2 89.63(12)
N1 Ir1 P2 90.83(8)
P1 Ir1 P2 178.84(3)
C10 P1 C30 106.16(17)
C10 P1 C20 103.76(16)
C30 P1 C20 101.93(16)
C10 P1 Ir1 112.02(12)
C30 P1 Ir1 114.78(12)
C20 P1 Ir1 116.91(11)
C50 P2 C40 101.72(17)
C50 P2 C60 104.10(16)
C40 P2 C60 106.29(17)
C50 P2 Ir1 118.66(11)
C40 P2 Ir1 114.04(12)
C60 P2 Ir1 110.79(13)
C1 O4 C2 115.7(4)
N2 N1 C1 117.5(3)
N2 N1 Ir1 117.3(2)
C1 N1 Ir1 124.8(3)
O1 N2 O2 123.6(4)
O1 N2 N1 114.2(3)
O2 N2 N1 122.2(4)
O3 C1 O4 124.5(4)
O3 C1 N1 129.3(5)
O4 C1 N1 106.0(3)
C3 C2 O4 112.2(5)
C3 C2 H2A 109.2
O4 C2 H2A 109.2
C3 C2 H2B 109.2
O4 C2 H2B 109.2
H2A C2 H2B 107.9
C2 C3 H3A 109.5
C2 C3 H3B 109.5
H3A C3 H3B 109.5
C2 C3 H3C 109.5
H3A C3 H3C 109.5
H3B C3 H3C 109.5
O5 C4 Ir1 178.8(4)
C15 C10 C11 117.8(4)
C15 C10 P1 123.7(3)
C11 C10 P1 118.4(3)
C12 C11 C10 121.4(4)
C12 C11 H11A 119.3
C10 C11 H11A 119.3
C13 C12 C11 119.8(5)
C13 C12 H12A 120.1
C11 C12 H12A 120.1
C14 C13 C12 120.9(5)
C14 C13 H13A 119.6
C12 C13 H13A 119.6
C13 C14 C15 119.9(5)
C13 C14 H14A 120.0
C15 C14 H14A 120.0
C10 C15 C14 120.1(5)
C10 C15 H15A 119.9
C14 C15 H15A 119.9
C25 C20 C21 119.1(3)
C25 C20 P1 119.5(3)
C21 C20 P1 121.4(3)
C22 C21 C20 118.9(4)
C22 C21 H21A 120.6
C20 C21 H21A 120.6
C23 C22 C21 121.1(4)
C23 C22 H22A 119.5
C21 C22 H22A 119.5
C24 C23 C22 120.4(4)
C24 C23 H23A 119.8
C22 C23 H23A 119.8
C23 C24 C25 119.6(4)
C23 C24 H24A 120.2
C25 C24 H24A 120.2
C24 C25 C20 120.8(4)
C24 C25 H25A 119.6
C20 C25 H25A 119.6
C35 C30 C31 118.6(3)
C35 C30 P1 119.7(3)
C31 C30 P1 121.7(3)
C32 C31 C30 121.3(4)
C32 C31 H31A 119.4
C30 C31 H31A 119.4
C33 C32 C31 119.0(4)
C33 C32 H32A 120.5
C31 C32 H32A 120.5
C34 C33 C32 120.6(4)
C34 C33 H33A 119.7
C32 C33 H33A 119.7
C33 C34 C35 120.6(4)
C33 C34 H34A 119.7
C35 C34 H34A 119.7
C30 C35 C34 119.9(4)
C30 C35 H35A 120.0
C34 C35 H35A 120.0
C41 C40 C45 118.3(4)
C41 C40 P2 121.7(3)
C45 C40 P2 120.0(3)
C42 C41 C40 121.0(4)
C42 C41 H41A 119.5
C40 C41 H41A 119.5
C43 C42 C41 120.3(5)
C43 C42 H42A 119.9
C41 C42 H42A 119.9
C42 C43 C44 119.6(5)
C42 C43 H43A 120.2
C44 C43 H43A 120.2
C43 C44 C45 120.6(5)
C43 C44 H44A 119.7
C45 C44 H44A 119.7
C40 C45 C44 120.1(4)
C40 C45 H45A 120.0
C44 C45 H45A 120.0
C51 C50 C55 118.7(4)
C51 C50 P2 122.3(3)
C55 C50 P2 118.9(3)
C50 C51 C52 120.0(4)
C50 C51 H51A 120.0
C52 C51 H51A 120.0
C53 C52 C51 120.4(4)
C53 C52 H52A 119.8
C51 C52 H52A 119.8
C54 C53 C52 120.1(4)
C54 C53 H53A 120.0
C52 C53 H53A 120.0
C53 C54 C55 120.4(4)
C53 C54 H54A 119.8
C55 C54 H54A 119.8
C54 C55 C50 120.3(4)
C54 C55 H55A 119.8
C50 C55 H55A 119.8
C61 C60 C65 118.7(4)
C61 C60 P2 117.6(3)
C65 C60 P2 123.7(3)
C60 C61 C62 120.8(4)
C60 C61 H61A 119.6
C62 C61 H61A 119.6
C63 C62 C61 120.8(5)
C63 C62 H62A 119.6
C61 C62 H62A 119.6
C62 C63 C64 119.0(5)
C62 C63 H63A 120.5
C64 C63 H63A 120.5
C63 C64 C65 121.3(5)
C63 C64 H64A 119.4
C65 C64 H64A 119.4
C60 C65 C64 119.4(4)
C60 C65 H65A 120.3
C64 C65 H65A 120.3

loop_
_geom_bond_atom_site_label_1
_geom_bond_atom_site_label_2
_geom_bond_distance
Ir1 C4 1.821(4)
Ir1 N1 2.114(3)
Ir1 P1 2.3138(9)
Ir1 P2 2.3226(9)
P1 C10 1.823(4)
P1 C30 1.825(4)
P1 C20 1.833(3)
P2 C50 1.825(4)
P2 C40 1.825(4)
P2 C60 1.831(4)
O1 N2 1.220(4)
O2 N2 1.221(4)
O3 C1 1.191(4)
O4 C1 1.328(5)
O4 C2 1.454(5)
O5 C4 1.125(4)
N1 N2 1.367(4)
N1 C1 1.384(5)
C2 C3 1.342(8)
C2 H2A 0.9700
C2 H2B 0.9700
C3 H3A 0.9600
C3 H3B 0.9600
C3 H3C 0.9600
C10 C15 1.380(5)
C10 C11 1.384(5)
C11 C12 1.381(5)
C11 H11A 0.9300
C12 C13 1.353(7)
C12 H12A 0.9300
C13 C14 1.350(7)
C13 H13A 0.9300
C14 C15 1.408(7)
C14 H14A 0.9300
C15 H15A 0.9300
C20 C25 1.383(5)
C20 C21 1.389(5)
C21 C22 1.387(5)
C21 H21A 0.9300
C22 C23 1.361(6)
C22 H22A 0.9300
C23 C24 1.360(6)
C23 H23A 0.9300
C24 C25 1.382(5)
C24 H24A 0.9300
C25 H25A 0.9300
C30 C35 1.381(5)
C30 C31 1.384(5)
C31 C32 1.382(5)
C31 H31A 0.9300
C32 C33 1.371(5)
C32 H32A 0.9300
C33 C34 1.363(6)
C33 H33A 0.9300
C34 C35 1.385(5)
C34 H34A 0.9300
C35 H35A 0.9300
C40 C41 1.374(5)
C40 C45 1.375(5)
C41 C42 1.374(6)
C41 H41A 0.9300
C42 C43 1.350(7)
C42 H42A 0.9300
C43 C44 1.365(7)
C43 H43A 0.9300
C44 C45 1.379(6)
C44 H44A 0.9300
C45 H45A 0.9300
C50 C51 1.375(5)
C50 C55 1.397(5)
C51 C52 1.387(5)
C51 H51A 0.9300
C52 C53 1.368(6)
C52 H52A 0.9300
C53 C54 1.360(6)
C53 H53A 0.9300
C54 C55 1.375(5)
C54 H54A 0.9300
C55 H55A 0.9300
C60 C61 1.365(5)
C60 C65 1.371(5)
C61 C62 1.385(6)
C61 H61A 0.9300
C62 C63 1.343(7)
C62 H62A 0.9300
C63 C64 1.359(7)
C63 H63A 0.9300
C64 C65 1.394(6)
C64 H64A 0.9300
C65 H65A 0.9300

loop_
_geom_torsion_atom_site_label_1
_geom_torsion_atom_site_label_2
_geom_torsion_atom_site_label_3
_geom_torsion_atom_site_label_4
_geom_torsion
C4 Ir1 P1 C10 48.88(18)
N1 Ir1 P1 C10 -127.93(15)
P2 Ir1 P1 C10 39.8(17)
C4 Ir1 P1 C30 -72.28(18)
N1 Ir1 P1 C30 110.91(15)
P2 Ir1 P1 C30 -81.4(17)
C4 Ir1 P1 C20 168.40(19)
N1 Ir1 P1 C20 -8.41(16)
P2 Ir1 P1 C20 159.3(16)
C4 Ir1 P2 C50 162.14(19)
N1 Ir1 P2 C50 -21.05(16)
P1 Ir1 P2 C50 171.3(16)
C4 Ir1 P2 C40 -78.03(19)
N1 Ir1 P2 C40 98.78(16)
P1 Ir1 P2 C40 -68.9(17)
C4 Ir1 P2 C60 41.84(18)
N1 Ir1 P2 C60 -141.35(15)
P1 Ir1 P2 C60 50.9(17)
C4 Ir1 N1 N2 -175(2)
P1 Ir1 N1 N2 -93.4(2)
P2 Ir1 N1 N2 86.9(2)
C4 Ir1 N1 C1 -3(3)
P1 Ir1 N1 C1 78.9(3)
P2 Ir1 N1 C1 -100.9(3)
C1 N1 N2 O1 -169.9(3)
Ir1 N1 N2 O1 3.0(4)
C1 N1 N2 O2 11.9(5)
Ir1 N1 N2 O2 -175.2(3)
C2 O4 C1 O3 -2.7(7)
C2 O4 C1 N1 -179.8(4)
N2 N1 C1 O3 12.6(6)
Ir1 N1 C1 O3 -159.6(4)
N2 N1 C1 O4 -170.4(3)
Ir1 N1 C1 O4 17.3(4)
C1 O4 C2 C3 -145.3(7)
N1 Ir1 C4 O5 55(23)
P1 Ir1 C4 O5 -26(22)
P2 Ir1 C4 O5 153(22)
C30 P1 C10 C15 -15.2(4)
C20 P1 C10 C15 91.8(3)
Ir1 P1 C10 C15 -141.2(3)
C30 P1 C10 C11 166.7(3)
C20 P1 C10 C11 -86.3(3)
Ir1 P1 C10 C11 40.7(3)
C15 C10 C11 C12 -1.8(6)
P1 C10 C11 C12 176.4(3)
C10 C11 C12 C13 1.8(7)
C11 C12 C13 C14 -0.8(8)
C12 C13 C14 C15 -0.2(9)
C11 C10 C15 C14 0.8(6)
P1 C10 C15 C14 -177.2(3)
C13 C14 C15 C10 0.1(8)
C10 P1 C20 C25 -160.2(3)
C30 P1 C20 C25 -50.0(3)
Ir1 P1 C20 C25 76.0(3)
C10 P1 C20 C21 19.5(3)
C30 P1 C20 C21 129.6(3)
Ir1 P1 C20 C21 -104.4(3)
C25 C20 C21 C22 2.9(6)
P1 C20 C21 C22 -176.7(3)
C20 C21 C22 C23 0.2(6)
C21 C22 C23 C24 -2.8(7)
C22 C23 C24 C25 2.2(7)
C23 C24 C25 C20 0.9(6)
C21 C20 C25 C24 -3.5(6)
P1 C20 C25 C24 176.2(3)
C10 P1 C30 C35 -101.6(3)
C20 P1 C30 C35 150.1(3)
Ir1 P1 C30 C35 22.7(3)
C10 P1 C30 C31 81.0(4)
C20 P1 C30 C31 -27.4(4)
Ir1 P1 C30 C31 -154.7(3)
C35 C30 C31 C32 -1.1(6)
P1 C30 C31 C32 176.4(4)
C30 C31 C32 C33 1.6(7)
C31 C32 C33 C34 -0.3(7)
C32 C33 C34 C35 -1.5(7)
C31 C30 C35 C34 -0.7(6)
P1 C30 C35 C34 -178.2(3)
C33 C34 C35 C30 2.0(7)
C50 P2 C40 C41 -27.4(4)
C60 P2 C40 C41 81.3(4)
Ir1 P2 C40 C41 -156.4(3)
C50 P2 C40 C45 150.2(4)
C60 P2 C40 C45 -101.2(4)
Ir1 P2 C40 C45 21.2(4)
C45 C40 C41 C42 0.6(7)
P2 C40 C41 C42 178.3(4)
C40 C41 C42 C43 -2.0(9)
C41 C42 C43 C44 2.9(10)
C42 C43 C44 C45 -2.6(10)
C41 C40 C45 C44 -0.3(8)
P2 C40 C45 C44 -177.9(4)
C43 C44 C45 C40 1.2(9)
C40 P2 C50 C51 120.3(3)
C60 P2 C50 C51 9.9(4)
Ir1 P2 C50 C51 -113.7(3)
C40 P2 C50 C55 -55.9(3)
C60 P2 C50 C55 -166.2(3)
Ir1 P2 C50 C55 70.1(3)
C55 C50 C51 C52 1.8(6)
P2 C50 C51 C52 -174.4(3)
C50 C51 C52 C53 -1.1(7)
C51 C52 C53 C54 -0.6(7)
C52 C53 C54 C55 1.5(7)
C53 C54 C55 C50 -0.9(6)
C51 C50 C55 C54 -0.8(6)
P2 C50 C55 C54 175.5(3)
C50 P2 C60 C61 -84.3(4)
C40 P2 C60 C61 168.7(3)
Ir1 P2 C60 C61 44.3(4)
C50 P2 C60 C65 95.5(4)
C40 P2 C60 C65 -11.4(4)
Ir1 P2 C60 C65 -135.8(3)
C65 C60 C61 C62 -1.4(7)
P2 C60 C61 C62 178.5(4)
C60 C61 C62 C63 3.1(8)
C61 C62 C63 C64 -2.2(9)
C62 C63 C64 C65 -0.4(9)
C61 C60 C65 C64 -1.1(6)
P2 C60 C65 C64 179.0(3)
C63 C64 C65 C60 2.0(8)
